data_1527115
loop_
_publ_author_name
'Bang, E.'
'Narasimha, T.'

_publ_section_title
;
 The crystal structure of
 di-mue-hydroxotetrakis-mue-hydroxobis(tetraminechromium
 III))bis(diamminechromium(III))bromide dihydrate
;
_journal_name_full 'Acta Chemica Scandinavica (1-27,1973-42,1988)'
_journal_page_first 275
_journal_page_last 284
_journal_volume 24
_journal_year 1970
_chemical_formula_sum 'Br6 Cr4 H46 N12 O8'
_chemical_name_systematic 'Cr4 (O H)6 (N H3)12 Br6 (H2 O)2'
_space_group_IT_number 61
_symmetry_space_group_name_Hall '-P 2ac 2ab'
_symmetry_space_group_name_H-M 'P b c a'
_cell_angle_alpha 90
_cell_angle_beta 90
_cell_angle_gamma 90
_cell_formula_units_Z 4
_cell_length_a 22.581
_cell_length_b 13.931
_cell_length_c 10.001
_cell_volume 3146.074
_citation_journal_id_ASTM ACSAA4
_cod_data_source_file Bang_ACSAA4_1970_1222.cif
_cod_data_source_block H46Br6Cr4N12O8
_cod_original_formula_sum 'H46 Br6 Cr4 N12 O8'
_cod_database_code 1527115

loop_
_symmetry_equiv_pos_as_xyz
x,y,z
-x+1/2,-y,z+1/2
x+1/2,-y+1/2,-z
-x,y+1/2,-z+1/2
-x,-y,-z
x-1/2,y,-z-1/2
-x-1/2,y-1/2,z
x,-y-1/2,z-1/2

loop_
_atom_site_label
_atom_site_type_symbol
_atom_site_fract_x
_atom_site_fract_y
_atom_site_fract_z
_atom_site_occupancy
_atom_site_U_iso_or_equiv
_atom_site_attached_hydrogens
N2 N-3 0.0622 0.1733 0.8278 1 0.0 3
N4 N-3 0.2175 0.9994 0.0858 1 0.0 3
N3 N-3 0.1592 0.9358 0.3415 1 0.0 3
O3 O-2 0.1059 0.0036 0.9639 1 0.0 1
O1 O-2 0.0063 0.0853 0.0605 1 0.0 1
N1 N-3 0.059 0.986 0.6932 1 0.0 3
O2 O-2 0.0483 0.9328 0.1943 1 0.0 1
Br1 Br-1 0.1593 0.1601 0.54 1 0.0 0
Br2 Br-1 0.47 0.189 0.9647 1 0.0 0
N6 N-3 0.353 0.1754 0.5917 1 0.0 3
Cr1 Cr+3 0.0302 0.0368 0.8808 1 0.0 0
Br3 Br-1 0.3048 0.1342 0.2754 1 0.0 0
Cr2 Cr+3 0.1304 0.9674 0.1437 1 0.0 0
O4 O-2 0.2196 0.1554 0.8452 1 0.0 2
N5 N-3 0.1164 0.1099 0.193 1 0.0 3
